data_7222347
loop_
_publ_author_name
'Alen, Jo'
'Van Meervelt, Luc'
'Dehaen, Wim'
'Dobrza\'nska, Liliana'

_publ_section_title
;
 Solvent diffusion through a non-porous crystal &#x2018;caught in the
 act&#x2019; and related single-crystal-to-single-crystal transformations
 in a cationic dinuclear Ag(i) complex
;
_journal_issue 46
_journal_name_full CrystEngComm
_journal_page_first 8957
_journal_paper_doi 10.1039/C5CE01348H
_journal_volume 17
_journal_year 2015
_chemical_formula_moiety 'C34 H40 Ag2 N8, 2(B F4)'
_chemical_formula_sum 'C34 H40 Ag2 B2 F8 N8'
_chemical_formula_weight 950.10
_chemical_name_common work
_chemical_name_systematic
;
 ?
;
_space_group_IT_number 2
_symmetry_cell_setting triclinic
_symmetry_space_group_name_Hall '-P 1'
_symmetry_space_group_name_H-M 'P -1'
_atom_sites_solution_hydrogens geom
_atom_sites_solution_primary direct
_atom_sites_solution_secondary difmap
_audit_creation_method SHELXL-97
_audit_update_record
;
2015-07-08 deposited with the CCDC.
2015-09-07 downloaded from the CCDC.
;
_cell_angle_alpha 92.162(5)
_cell_angle_beta 96.638(6)
_cell_angle_gamma 104.282(6)
_cell_formula_units_Z 1
_cell_length_a 8.9739(7)
_cell_length_b 9.4407(6)
_cell_length_c 11.7436(8)
_cell_measurement_temperature 100(2)
_cell_volume 955.43(12)
_computing_cell_refinement
;
CrysAlisPro, Agilent Technologies,
Version 1.171.35.21 (release 20-01-2012 CrysAlis171 .NET)
(compiled Jan 23 2012,18:06:46)
;
_computing_data_collection
;
CrysAlisPro, Agilent Technologies,
Version 1.171.35.21 (release 20-01-2012 CrysAlis171 .NET)
(compiled Jan 23 2012,18:06:46)
;
_computing_data_reduction
;
CrysAlisPro, Agilent Technologies,
Version 1.171.35.21 (release 20-01-2012 CrysAlis171 .NET)
(compiled Jan 23 2012,18:06:46)
;
_computing_molecular_graphics 'Mercury (Macrae et al., 2008)'
_computing_structure_refinement 'SHELXL-97 (Sheldrick, 2008)'
_computing_structure_solution 'SHELXS-97 (Sheldrick, 2008)'
_diffrn_ambient_temperature 100(2)
_diffrn_measured_fraction_theta_full 0.995
_diffrn_measured_fraction_theta_max 0.984
_diffrn_measurement_device_type 'SuperNova, Eos'
_diffrn_measurement_method \w
_diffrn_radiation_monochromator mirror
_diffrn_radiation_source 'SuperNova (Mo) X-ray Source'
_diffrn_radiation_type MoK\a
_diffrn_radiation_wavelength 0.71073
_diffrn_reflns_av_R_equivalents 0.0245
_diffrn_reflns_av_sigmaI/netI 0.0367
_diffrn_reflns_limit_h_max 11
_diffrn_reflns_limit_h_min -11
_diffrn_reflns_limit_k_max 12
_diffrn_reflns_limit_k_min -12
_diffrn_reflns_limit_l_max 14
_diffrn_reflns_limit_l_min -14
_diffrn_reflns_number 9149
_diffrn_reflns_theta_full 26.50
_diffrn_reflns_theta_max 27.05
_diffrn_reflns_theta_min 2.75
_exptl_absorpt_coefficient_mu 1.101
_exptl_absorpt_correction_T_max 0.8349
_exptl_absorpt_correction_T_min 0.7858
_exptl_absorpt_correction_type multi-scan
_exptl_absorpt_process_details
;
CrysAlisPro, Agilent Technologies,Version 1.171.35.21 
(release 20-01-2012 CrysAlis171 .NET)(compiled Jan 23 2012,18:06:46).
Empirical absorption correction using spherical harmonics,
implemented in SCALE3 ABSPACK scaling algorithm.
;
_exptl_crystal_colour colorless
_exptl_crystal_density_diffrn 1.651
_exptl_crystal_density_method 'not measured'
_exptl_crystal_description block
_exptl_crystal_F_000 476
_exptl_crystal_size_max 0.23
_exptl_crystal_size_mid 0.19
_exptl_crystal_size_min 0.17
_refine_diff_density_max 2.976
_refine_diff_density_min -1.035
_refine_diff_density_rms 0.124
_refine_ls_extinction_method none
_refine_ls_goodness_of_fit_ref 1.092
_refine_ls_hydrogen_treatment constr
_refine_ls_matrix_type full
_refine_ls_number_parameters 292
_refine_ls_number_reflns 4118
_refine_ls_number_restraints 20
_refine_ls_restrained_S_all 1.099
_refine_ls_R_factor_all 0.0587
_refine_ls_R_factor_gt 0.0500
_refine_ls_shift/su_max 0.002
_refine_ls_shift/su_mean 0.000
_refine_ls_structure_factor_coef Fsqd
_refine_ls_weighting_details 'calc w=1/[\s^2^(Fo^2^)+(0.0651P)^2^+2.3981P] where P=(Fo^2^+2Fc^2^)/3'
_refine_ls_weighting_scheme calc
_refine_ls_wR_factor_gt 0.1235
_refine_ls_wR_factor_ref 0.1294
_reflns_number_gt 3632
_reflns_number_total 4118
_reflns_threshold_expression >2sigma(I)
_cod_data_source_file c5ce01348h2.cif
_cod_data_source_block 1
_cod_depositor_comments 'Adding full bibliography for 7222347--7222352.cif.'
_cod_original_sg_symbol_H-M P-1
_cod_database_code 7222347

loop_
_symmetry_equiv_pos_as_xyz
'x, y, z'
'-x, -y, -z'

loop_
_atom_site_label
_atom_site_type_symbol
_atom_site_fract_x
_atom_site_fract_y
_atom_site_fract_z
_atom_site_U_iso_or_equiv
_atom_site_adp_type
_atom_site_occupancy
_atom_site_symmetry_multiplicity
_atom_site_calc_flag
_atom_site_refinement_flags
_atom_site_disorder_assembly
_atom_site_disorder_group
Ag1 Ag 0.13160(4) 0.54768(4) 0.80235(3) 0.02965(13) Uani 1 1 d . . .
N1 N 0.3153(4) 0.4517(4) 0.7835(3) 0.0289(8) Uani 1 1 d . . .
C2 C 0.3230(5) 0.3485(5) 0.7072(4) 0.0306(10) Uani 1 1 d . . .
H2 H 0.2410 0.3018 0.6491 0.037 Uiso 1 1 calc R . .
N3 N 0.4625(4) 0.3178(4) 0.7227(3) 0.0299(8) Uani 1 1 d . . .
C4 C 0.5500(6) 0.4074(6) 0.8144(4) 0.0335(10) Uani 1 1 d . . .
H4 H 0.6533 0.4107 0.8458 0.040 Uiso 1 1 calc R . .
C5 C 0.4576(6) 0.4907(5) 0.8511(4) 0.0325(10) Uani 1 1 d . . .
H5 H 0.4866 0.5636 0.9131 0.039 Uiso 1 1 calc R . .
C6 C 0.5135(6) 0.2024(6) 0.6599(4) 0.0353(11) Uani 1 1 d . . .
H6A H 0.5287 0.1268 0.7131 0.042 Uiso 1 1 calc R . .
H6B H 0.6144 0.2463 0.6333 0.042 Uiso 1 1 calc R . .
C7 C 0.3976(5) 0.1305(5) 0.5576(4) 0.0312(10) Uani 1 1 d . . .
C8 C 0.4120(5) 0.1850(5) 0.4490(4) 0.0275(9) Uani 1 1 d . . .
C9 C 0.3127(5) 0.1071(5) 0.3514(4) 0.0280(9) Uani 1 1 d . . .
C10 C 0.1967(5) -0.0178(5) 0.3653(5) 0.0338(10) Uani 1 1 d . . .
C11 C 0.1804(6) -0.0642(5) 0.4751(5) 0.0375(11) Uani 1 1 d . . .
H11 H 0.0987 -0.1468 0.4849 0.045 Uiso 1 1 calc R . .
C12 C 0.2803(6) 0.0065(5) 0.5712(4) 0.0355(11) Uani 1 1 d . . .
C13 C 0.5307(5) 0.3247(5) 0.4355(5) 0.0345(10) Uani 1 1 d . . .
H13A H 0.5536 0.3860 0.5077 0.052 Uiso 1 1 calc R . .
H13B H 0.4900 0.3774 0.3739 0.052 Uiso 1 1 calc R . .
H13C H 0.6258 0.3016 0.4162 0.052 Uiso 1 1 calc R . .
C14 C 0.0898(6) -0.1049(6) 0.2633(6) 0.0478(14) Uani 1 1 d . . .
H14A H 0.0315 -0.0421 0.2236 0.072 Uiso 1 1 calc R . .
H14B H 0.0173 -0.1887 0.2902 0.072 Uiso 1 1 calc R . .
H14C H 0.1515 -0.1401 0.2102 0.072 Uiso 1 1 calc R . .
C15 C 0.2590(8) -0.0530(6) 0.6881(5) 0.0478(14) Uani 1 1 d . . .
H15A H 0.3435 -0.0981 0.7130 0.072 Uiso 1 1 calc R . .
H15B H 0.1596 -0.1265 0.6829 0.072 Uiso 1 1 calc R . .
H15C H 0.2602 0.0273 0.7438 0.072 Uiso 1 1 calc R . .
C16 C 0.3370(5) 0.1542(5) 0.2320(4) 0.0312(10) Uani 1 1 d . . .
H16A H 0.4405 0.2233 0.2353 0.037 Uiso 1 1 calc R . .
H16B H 0.3361 0.0672 0.1818 0.037 Uiso 1 1 calc R . .
N17 N 0.2184(4) 0.2253(4) 0.1801(3) 0.0305(8) Uani 1 1 d . . .
C18 C 0.1363(5) 0.3008(5) 0.2350(4) 0.0296(9) Uani 1 1 d . . .
H18 H 0.1438 0.3153 0.3161 0.035 Uiso 1 1 calc R . .
N19 N 0.0433(4) 0.3523(4) 0.1607(3) 0.0303(8) Uani 1 1 d . . .
C20 C 0.0694(6) 0.3075(7) 0.0524(5) 0.0434(13) Uani 1 1 d . . .
H20 H 0.0191 0.3279 -0.0185 0.052 Uiso 1 1 calc R . .
C21 C 0.1779(6) 0.2301(7) 0.0640(4) 0.0425(12) Uani 1 1 d . . .
H21 H 0.2183 0.1875 0.0038 0.051 Uiso 1 1 calc R . .
B22 B 0.0323(14) 0.5105(15) 0.4779(10) 0.038(3) Uani 0.50 1 d PDU A -1
F23 F -0.1174(9) 0.4641(12) 0.4406(8) 0.075(2) Uani 0.50 1 d PDU A -1
F24 F 0.1089(7) 0.5832(6) 0.3924(5) 0.0408(13) Uani 0.50 1 d P A -1
F25 F 0.0681(9) 0.6109(7) 0.5789(5) 0.0454(15) Uani 0.50 1 d P A -1
F26 F 0.1000(8) 0.3997(7) 0.5043(6) 0.0486(15) Uani 0.50 1 d PU A -1
B27 B 0.4073(11) 0.8851(11) 0.9991(8) 0.032(2) Uani 0.50 1 d PDU B -1
F28 F 0.3091(8) 0.8398(8) 1.0794(6) 0.0498(16) Uani 0.50 1 d PD B -1
F29 F 0.3936(11) 1.0220(8) 0.9644(7) 0.0476(19) Uani 0.50 1 d PD B -1
F30 F 0.5626(9) 0.9024(11) 1.0482(8) 0.0513(19) Uani 0.50 1 d PD B -1
F31 F 0.3716(7) 0.7823(7) 0.9088(5) 0.0436(14) Uani 0.50 1 d PD B -1

loop_
_atom_site_aniso_label
_atom_site_aniso_U_11
_atom_site_aniso_U_22
_atom_site_aniso_U_33
_atom_site_aniso_U_23
_atom_site_aniso_U_13
_atom_site_aniso_U_12
Ag1 0.0290(2) 0.0314(2) 0.0340(2) 0.00247(13) 0.00769(13) 0.01623(14)
N1 0.0293(19) 0.032(2) 0.030(2) 0.0034(15) 0.0053(15) 0.0161(16)
C2 0.030(2) 0.035(2) 0.032(2) 0.0010(19) 0.0055(18) 0.0179(19)
N3 0.031(2) 0.034(2) 0.031(2) 0.0020(16) 0.0055(15) 0.0196(17)
C4 0.030(2) 0.041(3) 0.034(2) 0.002(2) 0.0003(19) 0.018(2)
C5 0.038(3) 0.036(3) 0.027(2) 0.0023(19) 0.0029(19) 0.017(2)
C6 0.035(2) 0.041(3) 0.038(3) -0.001(2) 0.004(2) 0.024(2)
C7 0.034(2) 0.031(2) 0.036(2) -0.0001(19) 0.0084(19) 0.021(2)
C8 0.027(2) 0.024(2) 0.036(2) -0.0022(17) 0.0078(18) 0.0147(17)
C9 0.023(2) 0.028(2) 0.038(2) 0.0011(18) 0.0070(17) 0.0147(17)
C10 0.027(2) 0.030(2) 0.048(3) -0.004(2) 0.004(2) 0.0147(19)
C11 0.031(2) 0.027(2) 0.059(3) 0.006(2) 0.015(2) 0.0127(19)
C12 0.041(3) 0.032(2) 0.043(3) 0.007(2) 0.017(2) 0.022(2)
C13 0.029(2) 0.031(2) 0.045(3) -0.004(2) 0.007(2) 0.0083(19)
C14 0.034(3) 0.037(3) 0.067(4) -0.008(3) -0.006(3) 0.007(2)
C15 0.061(4) 0.043(3) 0.052(3) 0.015(3) 0.027(3) 0.028(3)
C16 0.029(2) 0.035(2) 0.036(2) -0.0007(19) 0.0071(18) 0.0186(19)
N17 0.0261(19) 0.033(2) 0.035(2) -0.0051(16) 0.0027(15) 0.0142(16)
C18 0.026(2) 0.032(2) 0.034(2) -0.0002(18) 0.0069(18) 0.0135(18)
N19 0.0267(19) 0.037(2) 0.032(2) -0.0002(16) 0.0046(15) 0.0180(17)
C20 0.040(3) 0.066(4) 0.031(3) -0.004(2) -0.001(2) 0.029(3)
C21 0.039(3) 0.063(4) 0.031(3) -0.008(2) 0.004(2) 0.026(3)
B22 0.053(6) 0.033(6) 0.027(7) 0.000(6) -0.006(5) 0.016(6)
F23 0.057(3) 0.091(4) 0.077(4) 0.005(3) -0.002(3) 0.020(3)
F24 0.050(3) 0.032(3) 0.038(3) -0.002(2) 0.011(3) 0.005(3)
F25 0.074(5) 0.033(3) 0.035(3) 0.004(2) 0.016(3) 0.019(3)
F26 0.061(4) 0.035(3) 0.054(4) 0.009(3) 0.010(3) 0.018(3)
B27 0.030(3) 0.035(4) 0.032(4) -0.002(3) 0.006(3) 0.013(3)
F28 0.046(4) 0.059(4) 0.057(4) 0.015(3) 0.022(3) 0.028(3)
F29 0.063(5) 0.038(4) 0.049(4) 0.003(4) 0.014(4) 0.023(4)
F30 0.037(4) 0.065(6) 0.057(5) 0.002(5) 0.004(3) 0.024(4)
F31 0.045(3) 0.041(3) 0.046(4) -0.013(3) 0.008(3) 0.014(3)

loop_
_atom_type_symbol
_atom_type_description
_atom_type_scat_dispersion_real
_atom_type_scat_dispersion_imag
_atom_type_scat_source
C C 0.0033 0.0016 'International Tables Vol C Tables 4.2.6.8 and 6.1.1.4'
H H 0.0000 0.0000 'International Tables Vol C Tables 4.2.6.8 and 6.1.1.4'
B B 0.0013 0.0007 'International Tables Vol C Tables 4.2.6.8 and 6.1.1.4'
F F 0.0171 0.0103 'International Tables Vol C Tables 4.2.6.8 and 6.1.1.4'
Ag Ag -0.8971 1.1015 'International Tables Vol C Tables 4.2.6.8 and 6.1.1.4'
N N 0.0061 0.0033 'International Tables Vol C Tables 4.2.6.8 and 6.1.1.4'

loop_
_geom_angle_atom_site_label_1
_geom_angle_atom_site_label_2
_geom_angle_atom_site_label_3
_geom_angle
_geom_angle_site_symmetry_3
N1 Ag1 N19 174.08(15) 2_566
C2 N1 C5 106.3(4) .
C2 N1 Ag1 129.1(3) .
C5 N1 Ag1 124.6(3) .
N1 C2 N3 111.0(4) .
N1 C2 H2 124.5 .
N3 C2 H2 124.5 .
C2 N3 C4 107.6(4) .
C2 N3 C6 127.6(4) .
C4 N3 C6 124.7(4) .
C5 C4 N3 105.9(4) .
C5 C4 H4 127.0 .
N3 C4 H4 127.0 .
C4 C5 N1 109.1(4) .
C4 C5 H5 125.4 .
N1 C5 H5 125.4 .
N3 C6 C7 112.3(4) .
N3 C6 H6A 109.1 .
C7 C6 H6A 109.1 .
N3 C6 H6B 109.1 .
C7 C6 H6B 109.1 .
H6A C6 H6B 107.9 .
C12 C7 C8 120.4(5) .
C12 C7 C6 119.6(5) .
C8 C7 C6 119.9(4) .
C7 C8 C9 119.3(4) .
C7 C8 C13 120.4(4) .
C9 C8 C13 120.3(4) .
C10 C9 C8 120.0(4) .
C10 C9 C16 119.5(4) .
C8 C9 C16 120.4(4) .
C11 C10 C9 119.0(5) .
C11 C10 C14 119.4(5) .
C9 C10 C14 121.6(5) .
C10 C11 C12 122.0(5) .
C10 C11 H11 119.0 .
C12 C11 H11 119.0 .
C11 C12 C7 119.1(5) .
C11 C12 C15 119.2(5) .
C7 C12 C15 121.7(5) .
C8 C13 H13A 109.5 .
C8 C13 H13B 109.5 .
H13A C13 H13B 109.5 .
C8 C13 H13C 109.5 .
H13A C13 H13C 109.5 .
H13B C13 H13C 109.5 .
C10 C14 H14A 109.5 .
C10 C14 H14B 109.5 .
H14A C14 H14B 109.5 .
C10 C14 H14C 109.5 .
H14A C14 H14C 109.5 .
H14B C14 H14C 109.5 .
C12 C15 H15A 109.5 .
C12 C15 H15B 109.5 .
H15A C15 H15B 109.5 .
C12 C15 H15C 109.5 .
H15A C15 H15C 109.5 .
H15B C15 H15C 109.5 .
N17 C16 C9 113.4(4) .
N17 C16 H16A 108.9 .
C9 C16 H16A 108.9 .
N17 C16 H16B 108.9 .
C9 C16 H16B 108.9 .
H16A C16 H16B 107.7 .
C18 N17 C21 107.7(4) .
C18 N17 C16 127.4(4) .
C21 N17 C16 124.8(4) .
N19 C18 N17 110.9(4) .
N19 C18 H18 124.6 .
N17 C18 H18 124.6 .
C18 N19 C20 105.8(4) .
C18 N19 Ag1 127.1(3) 2_566
C20 N19 Ag1 126.4(3) 2_566
C21 C20 N19 109.1(4) .
C21 C20 H20 125.4 .
N19 C20 H20 125.4 .
C20 C21 N17 106.5(4) .
C20 C21 H21 126.8 .
N17 C21 H21 126.8 .
F23 B22 F26 113.1(11) .
F23 B22 F24 109.4(10) .
F26 B22 F24 106.6(9) .
F23 B22 F25 114.2(10) .
F26 B22 F25 106.1(9) .
F24 B22 F25 107.0(9) .
F31 B27 F28 108.8(8) .
F31 B27 F29 111.6(8) .
F28 B27 F29 109.5(8) .
F31 B27 F30 109.7(8) .
F28 B27 F30 110.0(8) .
F29 B27 F30 107.2(8) .

loop_
_geom_bond_atom_site_label_1
_geom_bond_atom_site_label_2
_geom_bond_distance
_geom_bond_site_symmetry_2
Ag1 N1 2.096(4) .
Ag1 N19 2.098(4) 2_566
N1 C2 1.319(6) .
N1 C5 1.382(6) .
C2 N3 1.347(6) .
C2 H2 0.9500 .
N3 C4 1.379(6) .
N3 C6 1.484(6) .
C4 C5 1.367(7) .
C4 H4 0.9500 .
C5 H5 0.9500 .
C6 C7 1.513(7) .
C6 H6A 0.9900 .
C6 H6B 0.9900 .
C7 C12 1.396(7) .
C7 C8 1.401(7) .
C8 C9 1.423(6) .
C8 C13 1.503(7) .
C9 C10 1.396(7) .
C9 C16 1.511(7) .
C10 C11 1.390(8) .
C10 C14 1.517(7) .
C11 C12 1.392(8) .
C11 H11 0.9500 .
C12 C15 1.517(7) .
C13 H13A 0.9800 .
C13 H13B 0.9800 .
C13 H13C 0.9800 .
C14 H14A 0.9800 .
C14 H14B 0.9800 .
C14 H14C 0.9800 .
C15 H15A 0.9800 .
C15 H15B 0.9800 .
C15 H15C 0.9800 .
C16 N17 1.480(6) .
C16 H16A 0.9900 .
C16 H16B 0.9900 .
N17 C18 1.342(6) .
N17 C21 1.375(7) .
C18 N19 1.326(6) .
C18 H18 0.9500 .
N19 C20 1.388(6) .
N19 Ag1 2.098(4) 2_566
C20 C21 1.352(7) .
C20 H20 0.9500 .
C21 H21 0.9500 .
B22 F23 1.323(13) .
B22 F26 1.362(15) .
B22 F24 1.389(13) .
B22 F25 1.443(14) .
B27 F31 1.364(10) .
B27 F28 1.373(11) .
B27 F29 1.399(11) .
B27 F30 1.413(11) .

loop_
_geom_torsion_atom_site_label_1
_geom_torsion_atom_site_label_2
_geom_torsion_atom_site_label_3
_geom_torsion_atom_site_label_4
_geom_torsion
_geom_torsion_site_symmetry_1
_geom_torsion_site_symmetry_4
C5 N1 C2 N3 0.5(5) . .
Ag1 N1 C2 N3 179.1(3) . .
N1 C2 N3 C4 -0.2(6) . .
N1 C2 N3 C6 175.7(4) . .
C2 N3 C4 C5 -0.2(5) . .
C6 N3 C4 C5 -176.3(5) . .
N3 C4 C5 N1 0.5(6) . .
C2 N1 C5 C4 -0.6(5) . .
Ag1 N1 C5 C4 -179.4(3) . .
C2 N3 C6 C7 9.2(7) . .
C4 N3 C6 C7 -175.5(5) . .
N3 C6 C7 C12 -90.4(5) . .
N3 C6 C7 C8 92.1(5) . .
C12 C7 C8 C9 -4.3(6) . .
C6 C7 C8 C9 173.3(4) . .
C12 C7 C8 C13 175.5(4) . .
C6 C7 C8 C13 -7.0(6) . .
C7 C8 C9 C10 3.5(6) . .
C13 C8 C9 C10 -176.3(4) . .
C7 C8 C9 C16 -173.4(4) . .
C13 C8 C9 C16 6.9(6) . .
C8 C9 C10 C11 0.0(6) . .
C16 C9 C10 C11 176.8(4) . .
C8 C9 C10 C14 -179.2(4) . .
C16 C9 C10 C14 -2.4(6) . .
C9 C10 C11 C12 -2.7(7) . .
C14 C10 C11 C12 176.5(4) . .
C10 C11 C12 C7 1.9(7) . .
C10 C11 C12 C15 -178.0(4) . .
C8 C7 C12 C11 1.6(7) . .
C6 C7 C12 C11 -175.9(4) . .
C8 C7 C12 C15 -178.4(4) . .
C6 C7 C12 C15 4.1(7) . .
C10 C9 C16 N17 75.9(5) . .
C8 C9 C16 N17 -107.2(5) . .
C9 C16 N17 C18 27.9(7) . .
C9 C16 N17 C21 -155.1(5) . .
C21 N17 C18 N19 0.9(6) . .
C16 N17 C18 N19 178.3(4) . .
N17 C18 N19 C20 -0.5(6) . .
N17 C18 N19 Ag1 170.9(3) . 2_566
C18 N19 C20 C21 -0.1(6) . .
Ag1 N19 C20 C21 -171.7(4) 2_566 .
N19 C20 C21 N17 0.7(7) . .
C18 N17 C21 C20 -1.0(6) . .
C16 N17 C21 C20 -178.4(5) . .
